data_2018512
loop_
_publ_author_name
'Popp, Sebastian'
'Ruth, Kai'
'Lerner, Hans-Wolfram'
'Bolte, Michael'

_publ_section_title
;
 Structural characteristics of dibromoborylated benzene derivatives
;
_journal_coeditor_code SK3438
_journal_issue 6
_journal_name_full 'Acta Crystallographica Section C'
_journal_page_first o226
_journal_page_last o230
_journal_paper_doi 10.1107/S0108270112020604
_journal_volume 68
_journal_year 2012
_chemical_formula_iupac 'C8 H12 B Br2 N'
_chemical_formula_moiety 'C8 H12 B Br2 N'
_chemical_formula_sum 'C8 H12 B Br2 N'
_chemical_formula_weight 292.82
_chemical_name_systematic
;
dibromo(dimethylamino)(phenyl)borane
;
_space_group_IT_number 14
_symmetry_cell_setting monoclinic
_symmetry_space_group_name_Hall '-P 2ybc'
_symmetry_space_group_name_H-M 'P 1 21/c 1'
_atom_sites_solution_hydrogens geom
_atom_sites_solution_primary direct
_atom_sites_solution_secondary difmap
_audit_creation_method SHELXL97
_cell_angle_alpha 90.00
_cell_angle_beta 92.249(8)
_cell_angle_gamma 90.00
_cell_formula_units_Z 4
_cell_length_a 8.9095(9)
_cell_length_b 9.2874(13)
_cell_length_c 12.9306(13)
_cell_measurement_reflns_used 4532
_cell_measurement_temperature 173(2)
_cell_measurement_theta_max 25.8
_cell_measurement_theta_min 3.5
_cell_volume 1069.1(2)
_computing_cell_refinement 'X-AREA (Stoe & Cie, 2001)'
_computing_data_collection 'X-AREA (Stoe & Cie, 2001)'
_computing_data_reduction 'X-AREA (Stoe & Cie, 2001)'
_computing_molecular_graphics 'XP (Sheldrick, 2008)'
_computing_publication_material 'SHELXL97 (Sheldrick, 2008)'
_computing_structure_refinement 'SHELXL97 (Sheldrick, 2008)'
_computing_structure_solution 'SHELXS97 (Sheldrick, 2008)'
_diffrn_ambient_temperature 173(2)
_diffrn_measured_fraction_theta_full 0.996
_diffrn_measured_fraction_theta_max 0.990
_diffrn_measurement_device_type 'Stoe IPDS II two-circle'
_diffrn_measurement_method \w
_diffrn_radiation_monochromator graphite
_diffrn_radiation_source 'fine-focus sealed tube'
_diffrn_radiation_type MoK\a
_diffrn_radiation_wavelength 0.71073
_diffrn_reflns_av_R_equivalents 0.0817
_diffrn_reflns_av_sigmaI/netI 0.0758
_diffrn_reflns_limit_h_max 9
_diffrn_reflns_limit_h_min -10
_diffrn_reflns_limit_k_max 11
_diffrn_reflns_limit_k_min -10
_diffrn_reflns_limit_l_max 15
_diffrn_reflns_limit_l_min -15
_diffrn_reflns_number 6363
_diffrn_reflns_theta_full 25.00
_diffrn_reflns_theta_max 25.59
_diffrn_reflns_theta_min 3.50
_diffrn_standards_decay_% 0
_diffrn_standards_interval_time 0
_diffrn_standards_number 0
_exptl_absorpt_coefficient_mu 7.530
_exptl_absorpt_correction_T_max 0.7046
_exptl_absorpt_correction_T_min 0.3288
_exptl_absorpt_correction_type multi-scan
_exptl_absorpt_process_details '(MULABS; Spek, 2009; Blessing, 1995)'
_exptl_crystal_colour colourless
_exptl_crystal_density_diffrn 1.819
_exptl_crystal_density_method 'not measured'
_exptl_crystal_description block
_exptl_crystal_F_000 568
_exptl_crystal_size_max 0.19
_exptl_crystal_size_mid 0.09
_exptl_crystal_size_min 0.05
_refine_diff_density_max 0.980
_refine_diff_density_min -0.961
_refine_ls_extinction_coef 0.0035(7)
_refine_ls_extinction_expression Fc^*^=kFc[1+0.001xFc^2^\l^3^/sin(2\q)]^-1/4^
_refine_ls_extinction_method 'SHELXL97 (Sheldrick, 2008)'
_refine_ls_goodness_of_fit_ref 0.990
_refine_ls_hydrogen_treatment mixed
_refine_ls_matrix_type full
_refine_ls_number_parameters 113
_refine_ls_number_reflns 2004
_refine_ls_number_restraints 0
_refine_ls_restrained_S_all 0.990
_refine_ls_R_factor_all 0.0764
_refine_ls_R_factor_gt 0.0462
_refine_ls_shift/su_max 0.000
_refine_ls_shift/su_mean 0.000
_refine_ls_structure_factor_coef Fsqd
_refine_ls_weighting_details 'calc w = 1/[\s^2^(Fo^2^)+(0.0472P)^2^] where P=(Fo^2^+2Fc^2^)/3'
_refine_ls_weighting_scheme calc
_refine_ls_wR_factor_gt 0.0945
_refine_ls_wR_factor_ref 0.1036
_reflns_number_gt 1413
_reflns_number_total 2004
_reflns_threshold_expression I>2\s(I)
_cod_data_source_file sk3438.cif
_cod_data_source_block IV
_cod_original_sg_symbol_H-M 'P 21/c'
_cod_database_code 2018512
_cod_database_fobs_code 2018512

loop_
_symmetry_equiv_pos_as_xyz
'x, y, z'
'-x, y+1/2, -z+1/2'
'-x, -y, -z'
'x, -y-1/2, z-1/2'

loop_
_atom_site_type_symbol
_atom_site_label
_atom_site_fract_x
_atom_site_fract_y
_atom_site_fract_z
_atom_site_U_iso_or_equiv
_atom_site_adp_type
_atom_site_calc_flag
_atom_site_refinement_flags
_atom_site_occupancy
_atom_site_symmetry_multiplicity
B B1 0.1562(8) 0.1816(7) 0.4299(4) 0.0238(15) Uani d . 1 1
Br Br1 0.19350(9) -0.00845(7) 0.35462(4) 0.0406(2) Uani d . 1 1
Br Br2 -0.06537(8) 0.23148(8) 0.39628(5) 0.0402(2) Uani d . 1 1
N N1 0.1676(6) 0.1454(6) 0.5521(3) 0.0257(11) Uani d . 1 1
H H1 0.102(8) 0.080(8) 0.563(5) 0.031 Uiso d . 1 1
C C1 0.3197(8) 0.0914(8) 0.5886(4) 0.0388(17) Uani d . 1 1
H H1A 0.3478 0.0087 0.5464 0.058 Uiso calc R 1 1
H H1B 0.3164 0.0621 0.6612 0.058 Uiso calc R 1 1
H H1C 0.3941 0.1683 0.5818 0.058 Uiso calc R 1 1
C C2 0.1254(9) 0.2710(8) 0.6194(4) 0.0364(16) Uani d . 1 1
H H2A 0.0255 0.3062 0.5973 0.055 Uiso calc R 1 1
H H2B 0.1991 0.3485 0.6127 0.055 Uiso calc R 1 1
H H2C 0.1242 0.2398 0.6917 0.055 Uiso calc R 1 1
C C11 0.2681(7) 0.3076(6) 0.3985(3) 0.0236(13) Uani d . 1 1
C C12 0.4201(7) 0.2776(7) 0.3746(4) 0.0298(14) Uani d . 1 1
H H12 0.4544 0.1807 0.3756 0.036 Uiso calc R 1 1
C C13 0.5186(9) 0.3861(8) 0.3500(5) 0.0404(18) Uani d . 1 1
H H13 0.6194 0.3637 0.3346 0.049 Uiso calc R 1 1
C C14 0.4701(9) 0.5266(8) 0.3479(4) 0.0408(19) Uani d . 1 1
H H14 0.5373 0.6010 0.3297 0.049 Uiso calc R 1 1
C C15 0.3260(10) 0.5606(8) 0.3719(5) 0.0447(19) Uani d . 1 1
H H15 0.2945 0.6583 0.3716 0.054 Uiso calc R 1 1
C C16 0.2252(8) 0.4517(7) 0.3967(4) 0.0326(15) Uani d . 1 1
H H16 0.1253 0.4766 0.4128 0.039 Uiso calc R 1 1

loop_
_atom_site_aniso_label
_atom_site_aniso_U_11
_atom_site_aniso_U_22
_atom_site_aniso_U_33
_atom_site_aniso_U_12
_atom_site_aniso_U_13
_atom_site_aniso_U_23
B1 0.033(4) 0.025(4) 0.014(3) 0.003(3) 0.001(2) 0.002(2)
Br1 0.0747(6) 0.0223(3) 0.0258(3) -0.0075(4) 0.0150(3) -0.0051(2)
Br2 0.0300(4) 0.0557(5) 0.0345(3) -0.0036(4) -0.0027(2) 0.0187(3)
N1 0.030(3) 0.029(3) 0.017(2) -0.002(3) 0.001(2) -0.0004(19)
C1 0.040(4) 0.049(4) 0.026(3) 0.008(4) -0.005(3) 0.005(3)
C2 0.049(4) 0.039(4) 0.021(3) -0.007(4) 0.002(2) -0.010(3)
C11 0.036(4) 0.022(3) 0.012(2) -0.001(3) 0.001(2) -0.001(2)
C12 0.028(3) 0.037(4) 0.025(3) 0.004(3) 0.003(2) 0.006(2)
C13 0.032(4) 0.056(5) 0.034(3) -0.010(4) 0.006(3) 0.015(3)
C14 0.052(5) 0.048(5) 0.023(3) -0.031(4) -0.003(3) 0.003(3)
C15 0.070(6) 0.020(3) 0.045(3) -0.011(4) 0.012(4) -0.005(3)
C16 0.044(4) 0.021(3) 0.034(3) -0.001(3) 0.006(3) -0.002(2)

loop_
_atom_type_symbol
_atom_type_description
_atom_type_scat_dispersion_real
_atom_type_scat_dispersion_imag
_atom_type_scat_source
C C 0.0033 0.0016 'International Tables Vol C Tables 4.2.6.8 and 6.1.1.4'
H H 0.0000 0.0000 'International Tables Vol C Tables 4.2.6.8 and 6.1.1.4'
B B 0.0013 0.0007 'International Tables Vol C Tables 4.2.6.8 and 6.1.1.4'
Br Br -0.2901 2.4595 'International Tables Vol C Tables 4.2.6.8 and 6.1.1.4'
N N 0.0061 0.0033 'International Tables Vol C Tables 4.2.6.8 and 6.1.1.4'

loop_
_geom_angle_atom_site_label_1
_geom_angle_atom_site_label_2
_geom_angle_atom_site_label_3
_geom_angle
C11 B1 N1 112.6(5)
C11 B1 Br1 113.3(4)
N1 B1 Br1 106.3(4)
C11 B1 Br2 112.6(4)
N1 B1 Br2 106.1(4)
Br1 B1 Br2 105.4(3)
C1 N1 C2 108.6(5)
C1 N1 B1 113.4(5)
C2 N1 B1 113.2(5)
C1 N1 H1 109(5)
C2 N1 H1 105(4)
B1 N1 H1 107(4)
N1 C1 H1A 109.5
N1 C1 H1B 109.5
H1A C1 H1B 109.5
N1 C1 H1C 109.5
H1A C1 H1C 109.5
H1B C1 H1C 109.5
N1 C2 H2A 109.5
N1 C2 H2B 109.5
H2A C2 H2B 109.5
N1 C2 H2C 109.5
H2A C2 H2C 109.5
H2B C2 H2C 109.5
C16 C11 C12 116.5(6)
C16 C11 B1 122.3(6)
C12 C11 B1 121.2(5)
C13 C12 C11 121.6(6)
C13 C12 H12 119.2
C11 C12 H12 119.2
C14 C13 C12 119.6(7)
C14 C13 H13 120.2
C12 C13 H13 120.2
C15 C14 C13 120.8(7)
C15 C14 H14 119.6
C13 C14 H14 119.6
C14 C15 C16 120.1(7)
C14 C15 H15 119.9
C16 C15 H15 119.9
C11 C16 C15 121.4(7)
C11 C16 H16 119.3
C15 C16 H16 119.3

loop_
_geom_bond_atom_site_label_1
_geom_bond_atom_site_label_2
_geom_bond_distance
B1 C11 1.600(9)
B1 N1 1.615(7)
B1 Br1 2.049(6)
B1 Br2 2.058(7)
N1 C1 1.503(9)
N1 C2 1.512(8)
N1 H1 0.85(7)
C1 H1A 0.9800
C1 H1B 0.9800
C1 H1C 0.9800
C2 H2A 0.9800
C2 H2B 0.9800
C2 H2C 0.9800
C11 C16 1.392(9)
C11 C12 1.429(9)
C12 C13 1.381(9)
C12 H12 0.9500
C13 C14 1.375(10)
C13 H13 0.9500
C14 C15 1.369(11)
C14 H14 0.9500
C15 C16 1.399(10)
C15 H15 0.9500
C16 H16 0.9500

loop_
_geom_hbond_atom_site_label_D
_geom_hbond_atom_site_label_H
_geom_hbond_atom_site_label_A
_geom_hbond_site_symmetry_A
_geom_hbond_distance_DH
_geom_hbond_distance_HA
_geom_hbond_distance_DA
_geom_hbond_angle_DHA
N1 H1 Br1 3_556 0.85(7) 2.96(7) 3.705(6) 147(6)
N1 H1 Br2 3_556 0.85(7) 2.96(7) 3.684(5) 143(6)

loop_
_geom_torsion_atom_site_label_1
_geom_torsion_atom_site_label_2
_geom_torsion_atom_site_label_3
_geom_torsion_atom_site_label_4
_geom_torsion
C11 B1 N1 C1 -62.4(7)
Br1 B1 N1 C1 62.2(6)
Br2 B1 N1 C1 174.1(4)
C11 B1 N1 C2 61.9(7)
Br1 B1 N1 C2 -173.4(4)
Br2 B1 N1 C2 -61.6(6)
N1 B1 C11 C16 -91.3(6)
Br1 B1 C11 C16 148.1(5)
Br2 B1 C11 C16 28.6(6)
N1 B1 C11 C12 86.2(6)
Br1 B1 C11 C12 -34.4(6)
Br2 B1 C11 C12 -153.9(4)
C16 C11 C12 C13 -0.7(8)
B1 C11 C12 C13 -178.3(5)
C11 C12 C13 C14 -0.2(9)
C12 C13 C14 C15 1.2(9)
C13 C14 C15 C16 -1.3(9)
C12 C11 C16 C15 0.6(8)
B1 C11 C16 C15 178.2(5)
C14 C15 C16 C11 0.4(9)
